data_4028991
loop_
_publ_author_name
'Eske, Angelika'
'Goldfuss, Bernd'
'Griesbeck, Axel G.'
'de Kiff, Alan'
'Kleczka, Margarethe'
'Leven, Matthias'
'Neud\"orfl, J\"org-M'
'Vollmer, Moritz'

_publ_section_title
;
 Ene-diene transmissive cycloaddition reactions with singlet oxygen: the
 vinylogous gem effect and its use for polyoxyfunctionalization of dienes.
;
_journal_issue 4
_journal_name_full 'The Journal of organic chemistry'
_journal_page_first 1818
_journal_page_last 1829
_journal_paper_doi 10.1021/jo5000434
_journal_volume 79
_journal_year 2014
_chemical_formula_moiety 'C9 H14 O4'
_chemical_formula_sum 'C9 H14 O4'
_chemical_formula_weight 186.20
_chemical_name_systematic
; 
 ? 
;
_space_group_IT_number 61
_symmetry_cell_setting orthorhombic
_symmetry_space_group_name_Hall '-P 2ac 2ab'
_symmetry_space_group_name_H-M 'P b c a'
_atom_sites_solution_hydrogens geom
_atom_sites_solution_primary direct
_atom_sites_solution_secondary difmap
_audit_creation_method SHELXL-97
_cell_angle_alpha 90.00
_cell_angle_beta 90.00
_cell_angle_gamma 90.00
_cell_formula_units_Z 8
_cell_length_a 6.0161(4)
_cell_length_b 14.424(2)
_cell_length_c 21.643(3)
_cell_measurement_reflns_used 6840
_cell_measurement_temperature 100(2)
_cell_measurement_theta_max 26.99
_cell_measurement_theta_min 2.82
_cell_volume 1878.1(4)
_computing_cell_refinement 'Nonius DENZO (Otwinowski, Minor 1997)'
_computing_data_collection 'Nonius COLLECT'
_computing_data_reduction 'Nonius DENZO (Otwinowski, Minor 1997)'
_computing_molecular_graphics 'SCHAKAL99 (E. Keller 1999)'
_computing_publication_material 'PLATON (A. L. Spek 1980-2004)'
_computing_structure_refinement 'SHELXL-97 (Sheldrick, 1997)'
_computing_structure_solution 'SHELXS-97 (Sheldrick, 1997)'
_diffrn_ambient_temperature 100(2)
_diffrn_measured_fraction_theta_full 0.993
_diffrn_measured_fraction_theta_max 0.993
_diffrn_measurement_device_type 'Nonius KappaCCD'
_diffrn_measurement_method Phi/Omega-Scans
_diffrn_radiation_monochromator graphite
_diffrn_radiation_source 'fine-focus sealed tube'
_diffrn_radiation_type MoK\a
_diffrn_radiation_wavelength 0.71073
_diffrn_reflns_av_R_equivalents 0.0548
_diffrn_reflns_av_sigmaI/netI 0.0762
_diffrn_reflns_limit_h_max 7
_diffrn_reflns_limit_h_min -5
_diffrn_reflns_limit_k_max 8
_diffrn_reflns_limit_k_min -18
_diffrn_reflns_limit_l_max 27
_diffrn_reflns_limit_l_min -13
_diffrn_reflns_number 6840
_diffrn_reflns_theta_full 26.99
_diffrn_reflns_theta_max 26.99
_diffrn_reflns_theta_min 2.82
_exptl_absorpt_coefficient_mu 0.103
_exptl_absorpt_correction_type none
_exptl_crystal_colour colourless
_exptl_crystal_density_diffrn 1.317
_exptl_crystal_density_method 'not measured'
_exptl_crystal_description needle
_exptl_crystal_F_000 800
_exptl_crystal_size_max .4
_exptl_crystal_size_mid .1
_exptl_crystal_size_min .1
_refine_diff_density_max 0.216
_refine_diff_density_min -0.210
_refine_diff_density_rms 0.047
_refine_ls_extinction_method none
_refine_ls_goodness_of_fit_ref 1.008
_refine_ls_hydrogen_treatment mixed
_refine_ls_matrix_type full
_refine_ls_number_parameters 141
_refine_ls_number_reflns 2033
_refine_ls_number_restraints 0
_refine_ls_restrained_S_all 1.008
_refine_ls_R_factor_all 0.0915
_refine_ls_R_factor_gt 0.0399
_refine_ls_shift/su_max 0.001
_refine_ls_shift/su_mean 0.000
_refine_ls_structure_factor_coef Fsqd
_refine_ls_weighting_details 'calc w=1/[\s^2^(Fo^2^)+(0.0251P)^2^+0.0000P] where P=(Fo^2^+2Fc^2^)/3'
_refine_ls_weighting_scheme calc
_refine_ls_wR_factor_gt 0.0691
_refine_ls_wR_factor_ref 0.0785
_reflns_number_gt 1247
_reflns_number_total 2033
_reflns_threshold_expression >2sigma(I)
_cod_data_source_file jo5000434_si_001.cif
_cod_data_source_block mag108
_cod_original_sg_symbol_H-M Pbca
_cod_database_code 4028991

loop_
_symmetry_equiv_pos_as_xyz
'x, y, z'
'-x+1/2, -y, z+1/2'
'x+1/2, -y+1/2, -z'
'-x, y+1/2, -z+1/2'
'-x, -y, -z'
'x-1/2, y, -z-1/2'
'-x-1/2, y-1/2, z'
'x, -y-1/2, z-1/2'

loop_
_atom_site_label
_atom_site_type_symbol
_atom_site_fract_x
_atom_site_fract_y
_atom_site_fract_z
_atom_site_U_iso_or_equiv
_atom_site_adp_type
_atom_site_occupancy
_atom_site_symmetry_multiplicity
_atom_site_calc_flag
_atom_site_refinement_flags
O1 O 0.59456(15) 0.28779(8) 0.10909(5) 0.0240(3) Uani 1 1 d .
O2 O 0.43597(15) 0.28436(8) 0.16105(5) 0.0216(3) Uani 1 1 d .
O3 O 0.47595(15) 0.10201(8) 0.16084(5) 0.0220(3) Uani 1 1 d .
O4 O 0.18933(16) 0.08180(8) 0.09538(5) 0.0263(3) Uani 1 1 d .
C1 C 0.2468(2) 0.23331(12) 0.13922(7) 0.0187(4) Uani 1 1 d .
C2 C 0.3011(2) 0.13155(12) 0.12821(7) 0.0190(4) Uani 1 1 d .
C3 C 0.5314(3) 0.00398(12) 0.15431(9) 0.0229(4) Uani 1 1 d .
C4 C 0.7249(2) -0.01429(12) 0.19648(7) 0.0280(4) Uani 1 1 d .
H4A H 0.8498 0.0255 0.1847 0.042 Uiso 1 1 calc R
H4B H 0.7693 -0.0795 0.1930 0.042 Uiso 1 1 calc R
H4C H 0.6817 -0.0009 0.2392 0.042 Uiso 1 1 calc R
C5 C 0.1579(3) 0.27824(12) 0.08144(7) 0.0190(4) Uani 1 1 d .
C6 C 0.2764(2) 0.33864(11) 0.04912(7) 0.0184(4) Uani 1 1 d .
C7 C 0.5115(3) 0.35734(13) 0.06768(9) 0.0215(4) Uani 1 1 d .
C8 C 0.1920(2) 0.39331(12) -0.00467(7) 0.0251(4) Uani 1 1 d .
H8A H 0.0357 0.3777 -0.0121 0.038 Uiso 1 1 calc R
H8B H 0.2799 0.3784 -0.0415 0.038 Uiso 1 1 calc R
H8C H 0.2049 0.4597 0.0043 0.038 Uiso 1 1 calc R
C9 C 0.0813(3) 0.23846(12) 0.19270(7) 0.0248(4) Uani 1 1 d .
H9A H 0.1423 0.2058 0.2286 0.037 Uiso 1 1 calc R
H9B H -0.0590 0.2093 0.1803 0.037 Uiso 1 1 calc R
H9C H 0.0544 0.3035 0.2034 0.037 Uiso 1 1 calc R
H1 H 0.521(2) 0.4217(12) 0.0867(7) 0.024(4) Uiso 1 1 d .
H2 H 0.009(2) 0.2630(10) 0.0697(6) 0.016(4) Uiso 1 1 d .
H3 H 0.399(2) -0.0340(11) 0.1649(6) 0.026(5) Uiso 1 1 d .
H4 H 0.566(2) -0.0090(11) 0.1115(7) 0.023(5) Uiso 1 1 d .
H5 H 0.612(2) 0.3544(11) 0.0301(7) 0.027(4) Uiso 1 1 d .

loop_
_atom_site_aniso_label
_atom_site_aniso_U_11
_atom_site_aniso_U_22
_atom_site_aniso_U_33
_atom_site_aniso_U_23
_atom_site_aniso_U_13
_atom_site_aniso_U_12
O1 0.0179(5) 0.0268(8) 0.0272(7) 0.0022(6) 0.0012(5) 0.0018(5)
O2 0.0220(6) 0.0240(7) 0.0189(7) -0.0015(6) -0.0004(5) -0.0025(5)
O3 0.0240(6) 0.0177(7) 0.0243(7) -0.0013(6) -0.0057(5) 0.0041(5)
O4 0.0238(6) 0.0240(8) 0.0310(7) -0.0056(6) -0.0049(5) -0.0016(5)
C1 0.0142(8) 0.0208(11) 0.0210(9) -0.0002(8) 0.0001(7) -0.0022(7)
C2 0.0179(9) 0.0217(11) 0.0175(9) 0.0023(8) 0.0054(7) 0.0002(8)
C3 0.0275(10) 0.0176(11) 0.0236(10) -0.0017(9) 0.0015(8) 0.0036(8)
C4 0.0269(9) 0.0252(11) 0.0320(11) -0.0004(9) -0.0015(8) 0.0059(8)
C5 0.0160(9) 0.0210(11) 0.0200(10) -0.0036(8) -0.0017(7) 0.0027(7)
C6 0.0189(9) 0.0169(10) 0.0194(10) -0.0032(8) 0.0007(7) 0.0028(7)
C7 0.0225(9) 0.0214(11) 0.0207(10) 0.0024(9) 0.0002(8) 0.0000(8)
C8 0.0262(8) 0.0271(11) 0.0221(10) 0.0004(9) 0.0001(8) 0.0026(8)
C9 0.0296(9) 0.0227(11) 0.0221(10) 0.0004(9) 0.0030(7) 0.0032(7)

loop_
_atom_type_symbol
_atom_type_description
_atom_type_scat_dispersion_real
_atom_type_scat_dispersion_imag
_atom_type_scat_source
C C 0.0033 0.0016 'International Tables Vol C Tables 4.2.6.8 and 6.1.1.4'
H H 0.0000 0.0000 'International Tables Vol C Tables 4.2.6.8 and 6.1.1.4'
O O 0.0106 0.0060 'International Tables Vol C Tables 4.2.6.8 and 6.1.1.4'

loop_
_geom_angle_atom_site_label_1
_geom_angle_atom_site_label_2
_geom_angle_atom_site_label_3
_geom_angle
C7 O1 O2 105.92(10)
C1 O2 O1 106.21(10)
C2 O3 C3 115.94(12)
O2 C1 C5 109.51(13)
O2 C1 C2 112.10(12)
C5 C1 C2 111.16(13)
O2 C1 C9 104.03(12)
C5 C1 C9 112.09(13)
C2 C1 C9 107.76(14)
O4 C2 O3 123.85(16)
O4 C2 C1 122.90(14)
O3 C2 C1 113.16(14)
O3 C3 C4 106.74(13)
O3 C3 H3 109.2(9)
C4 C3 H3 112.5(9)
O3 C3 H4 109.2(9)
C4 C3 H4 112.5(8)
H3 C3 H4 106.6(12)
C3 C4 H4A 109.5
C3 C4 H4B 109.5
H4A C4 H4B 109.5
C3 C4 H4C 109.5
H4A C4 H4C 109.5
H4B C4 H4C 109.5
C6 C5 C1 122.00(14)
C6 C5 H2 121.0(9)
C1 C5 H2 117.0(9)
C5 C6 C8 125.11(14)
C5 C6 C7 119.05(15)
C8 C6 C7 115.81(14)
O1 C7 C6 111.78(13)
O1 C7 H1 111.4(9)
C6 C7 H1 109.1(8)
O1 C7 H5 105.3(9)
C6 C7 H5 110.0(8)
H1 C7 H5 109.2(12)
C6 C8 H8A 109.5
C6 C8 H8B 109.5
H8A C8 H8B 109.5
C6 C8 H8C 109.5
H8A C8 H8C 109.5
H8B C8 H8C 109.5
C1 C9 H9A 109.5
C1 C9 H9B 109.5
H9A C9 H9B 109.5
C1 C9 H9C 109.5
H9A C9 H9C 109.5
H9B C9 H9C 109.5

loop_
_geom_bond_atom_site_label_1
_geom_bond_atom_site_label_2
_geom_bond_distance
O1 C7 1.4352(19)
O1 O2 1.4755(14)
O2 C1 1.4352(17)
O3 C2 1.3368(17)
O3 C3 1.4597(19)
O4 C2 1.2133(18)
C1 C5 1.507(2)
C1 C2 1.522(2)
C1 C9 1.529(2)
C3 C4 1.503(2)
C3 H3 0.993(15)
C3 H4 0.967(15)
C4 H4A 0.9800
C4 H4B 0.9800
C4 H4C 0.9800
C5 C6 1.325(2)
C5 H2 0.958(14)
C6 C8 1.495(2)
C6 C7 1.495(2)
C7 H1 1.017(16)
C7 H5 1.016(15)
C8 H8A 0.9800
C8 H8B 0.9800
C8 H8C 0.9800
C9 H9A 0.9800
C9 H9B 0.9800
C9 H9C 0.9800

loop_
_geom_torsion_atom_site_label_1
_geom_torsion_atom_site_label_2
_geom_torsion_atom_site_label_3
_geom_torsion_atom_site_label_4
_geom_torsion
C7 O1 O2 C1 77.53(13)
O1 O2 C1 C5 -55.67(14)
O1 O2 C1 C2 68.18(14)
O1 O2 C1 C9 -175.66(11)
C3 O3 C2 O4 1.0(2)
C3 O3 C2 C1 177.62(13)
O2 C1 C2 O4 -160.03(14)
C5 C1 C2 O4 -37.1(2)
C9 C1 C2 O4 86.08(18)
O2 C1 C2 O3 23.34(17)
C5 C1 C2 O3 146.27(12)
C9 C1 C2 O3 -90.54(14)
C2 O3 C3 C4 -177.81(12)
O2 C1 C5 C6 16.4(2)
C2 C1 C5 C6 -108.01(18)
C9 C1 C5 C6 131.32(16)
C1 C5 C6 C8 -173.33(15)
C1 C5 C6 C7 4.8(2)
O2 O1 C7 C6 -54.79(17)
C5 C6 C7 O1 15.5(2)
C8 C6 C7 O1 -166.20(14)
